data_1569912
loop_
_publ_author_name
'Stawski, Wojciech'
'Zhu, Yikun'
'Wei, Zheng'
'Petrukhina, Marina A.'
'Anderson, Harry L.'

_publ_section_title
;
 Crystallographic evidence for global aromaticity in the di-anion and
 tetra-anion of a cyclophane hydrocarbon.
;
_journal_issue 48
_journal_name_full 'Chemical science'
_journal_page_first 14109
_journal_page_last 14114
_journal_paper_doi 10.1039/d3sc04251k
_journal_volume 14
_journal_year 2023
_chemical_formula_moiety 'C44 H48 Li O3, C16 H32 Li O4'
_chemical_formula_sum 'C60 H80 Li2 O7'
_chemical_formula_weight 927.12
_space_group_crystal_system orthorhombic
_space_group_IT_number 33
_space_group_name_Hall 'P 2c -2n'
_space_group_name_H-M_alt 'P n a 21'
_atom_sites_solution_hydrogens geom
_atom_sites_solution_primary dual
_atom_sites_solution_secondary difmap
_audit_creation_date 2023-04-05
_audit_creation_method
;
Olex2 1.5
(compiled 2023.03.06 svn.rbb2c1857 for OlexSys, GUI svn.r6748)
;
_audit_update_record
;
2023-06-26 deposited with the CCDC.	2023-09-20 downloaded from the CCDC.
;
_cell_angle_alpha 90
_cell_angle_beta 90
_cell_angle_gamma 90
_cell_formula_units_Z 4
_cell_length_a 15.5976(13)
_cell_length_b 17.2486(14)
_cell_length_c 19.3869(16)
_cell_measurement_reflns_used 9526
_cell_measurement_temperature 100(2)
_cell_measurement_theta_max 24.72
_cell_measurement_theta_min 2.39
_cell_volume 5215.8(7)
_computing_cell_refinement 'SAINT V8.38A (Bruker, 2018)'
_computing_data_collection 'APEX3 v.2017.3-0 (Bruker AXS Inc., 2017)'
_computing_data_reduction 'SAINT V8.38A (Bruker, 2018)'
_computing_molecular_graphics 'Olex2 1.5 (Dolomanov et al., 2009)'
_computing_publication_material 'Olex2 1.5 (Dolomanov et al., 2009)'
_computing_structure_refinement 'SHELXL-2019/2 (Sheldrick, 2019)'
_computing_structure_solution 'SHELXT 2018/2 (Sheldrick, 2018)'
_diffrn_ambient_temperature 100(2)
_diffrn_detector
;
DECTRIS PILATUS3 X 1M(CdTe) pixel array detector
;
_diffrn_detector_area_resol_mean 30
_diffrn_detector_type 'CMOS pixel array detector'
_diffrn_measured_fraction_theta_full 0.998
_diffrn_measured_fraction_theta_max 0.996
_diffrn_measurement_device_type 'Huber 4-circle diffractometer'
_diffrn_measurement_method 'phi rotation'
_diffrn_radiation_collimation '0.2 mm sinlge-pinhole'
_diffrn_radiation_monochromator 'Si(111) & Si(311)'
_diffrn_radiation_probe x-ray
_diffrn_radiation_type Synchrotron
_diffrn_radiation_wavelength 0.49594
_diffrn_reflns_av_R_equivalents 0.0676
_diffrn_reflns_av_unetI/netI 0.0401
_diffrn_reflns_Laue_measured_fraction_full 0.998
_diffrn_reflns_Laue_measured_fraction_max 0.996
_diffrn_reflns_limit_h_max 26
_diffrn_reflns_limit_h_min -26
_diffrn_reflns_limit_k_max 29
_diffrn_reflns_limit_k_min -29
_diffrn_reflns_limit_l_max 32
_diffrn_reflns_limit_l_min -31
_diffrn_reflns_number 238473
_diffrn_reflns_point_group_measured_fraction_full 0.999
_diffrn_reflns_point_group_measured_fraction_max 0.984
_diffrn_reflns_theta_full 17.311
_diffrn_reflns_theta_max 24.864
_diffrn_reflns_theta_min 1.103
_diffrn_source synchrotron
_diffrn_source_current 103.0
_diffrn_source_power 103.0
_diffrn_source_voltage 1000.0
_diffrn_standards_number 0
_exptl_absorpt_coefficient_mu 0.040
_exptl_absorpt_correction_T_max 0.6718
_exptl_absorpt_correction_T_min 0.4727
_exptl_absorpt_correction_type multi-scan
_exptl_absorpt_process_details
;
SADABS-2016/2 (Bruker, 2016/2) was used for absorption correction.
wR2(int) was 0.1176 before and 0.0781 after correction.
The Ratio of minimum to maximum transmission is 0.7036.
The \l/2 correction factor is not present.
;
_exptl_crystal_colour black
_exptl_crystal_colour_primary black
_exptl_crystal_density_diffrn 1.181
_exptl_crystal_density_meas ?
_exptl_crystal_density_method none
_exptl_crystal_description plate
_exptl_crystal_F_000 2008
_exptl_crystal_size_max 0.11
_exptl_crystal_size_mid 0.06
_exptl_crystal_size_min 0.03
_refine_diff_density_max 0.407
_refine_diff_density_min -0.284
_refine_diff_density_rms 0.058
_refine_ls_abs_structure_details
;
 Refined as an inversion twin.
;
_refine_ls_abs_structure_Flack -0.1(12)
_refine_ls_extinction_method none
_refine_ls_goodness_of_fit_ref 1.081
_refine_ls_hydrogen_treatment constr
_refine_ls_matrix_type full
_refine_ls_number_parameters 853
_refine_ls_number_reflns 26236
_refine_ls_number_restraints 801
_refine_ls_restrained_S_all 1.082
_refine_ls_R_factor_all 0.0581
_refine_ls_R_factor_gt 0.0502
_refine_ls_shift/su_max 0.000
_refine_ls_shift/su_mean 0.000
_refine_ls_structure_factor_coef Fsqd
_refine_ls_weighting_details 'w=1/[\s^2^(Fo^2^)+(0.0918P)^2^] where P=(Fo^2^+2Fc^2^)/3'
_refine_ls_weighting_scheme calc
_refine_ls_wR_factor_gt 0.1397
_refine_ls_wR_factor_ref 0.1425
_reflns_Friedel_coverage 0.932
_reflns_Friedel_fraction_full 0.999
_reflns_Friedel_fraction_max 0.972
_reflns_number_gt 21932
_reflns_number_total 26236
_reflns_threshold_expression 'I > 2\s(I)'
_cod_data_source_file d3sc04251k2.cif
_cod_data_source_block 1
_cod_depositor_comments
;
The following automatic conversions were performed:

data item '_exptl_crystal_density_meas' value 'not measured' was
changed to '?' -- the value is perceived as not measured.

Automatic conversion script
Id: cif_fix_values 8170 2020-07-09 18:12:32Z antanas 

 Adding full bibliography for 1569912--1569917.cif.
;
_cod_database_code 1569912
_shelx_shelxl_version_number 2019/2
_shelx_space_group_comment
;
The symmetry employed for this shelxl refinement is uniquely defined
by the following loop, which should always be used as a source of
symmetry information in preference to the above space-group names.
They are only intended as comments.
;
_shelx_estimated_absorpt_t_max 0.999
_shelx_estimated_absorpt_t_min 0.996
_olex2_refinement_description
;
1. Twinned data refinement
 Scales: 1.1(12)
 -0.1(12)
2. Fixed Uiso
 At 1.2 times of:
  All C(H) groups, All C(H,H) groups
3. Restrained distances
 O6-C56 \\sim O6X-C56X
 with sigma of 0.02
 O6-C53 \\sim O6X-C53X
 with sigma of 0.02
 C54-C55 \\sim C54X-C55X
 with sigma of 0.02
 C54-C53 \\sim C54X-C53X
 with sigma of 0.02
 C55-C56 \\sim C55X-C56X
 with sigma of 0.02
 O6-C54 \\sim O6X-C54X
 with sigma of 0.04
 O6-C55 \\sim O6X-C55X
 with sigma of 0.04
 C54-C56 \\sim C54X-C56X
 with sigma of 0.04
 C55-C53 \\sim C55X-C53X
 with sigma of 0.04
 C56-C53 \\sim C56X-C53X
 with sigma of 0.04
 O7-C60 \\sim O7X-C60X
 with sigma of 0.02
 O7-C57 \\sim O7X-C57X
 with sigma of 0.02
 C60-C59 \\sim C60X-C59X
 with sigma of 0.02
 C59-C58 \\sim C59X-C58X
 with sigma of 0.02
 C58-C57 \\sim C58X-C57X
 with sigma of 0.02
 O7-C59 \\sim O7X-C59X
 with sigma of 0.04
 O7-C58 \\sim O7X-C58X
 with sigma of 0.04
 C60-C58 \\sim C60X-C58X
 with sigma of 0.04
 C60-C57 \\sim C60X-C57X
 with sigma of 0.04
 C59-C57 \\sim C59X-C57X
 with sigma of 0.04
 O4-C48 \\sim O4X-C48X
 with sigma of 0.02
 O4-C45 \\sim O4X-C45X
 with sigma of 0.02
 C46-C47 \\sim C46X-C47X
 with sigma of 0.02
 C46-C45 \\sim C46X-C45X
 with sigma of 0.02
 C47-C48 \\sim C47X-C48X
 with sigma of 0.02
 O4-C46 \\sim O4X-C46X
 with sigma of 0.04
 O4-C47 \\sim O4X-C47X
 with sigma of 0.04
 C46-C48 \\sim C46X-C48X
 with sigma of 0.04
 C47-C45 \\sim C47X-C45X
 with sigma of 0.04
 C48-C45 \\sim C48X-C45X
 with sigma of 0.04
 O3-C41 \\sim O3X-C41X
 with sigma of 0.02
 O3-C44 \\sim O3X-C44X
 with sigma of 0.02
 C41-C42 \\sim C41X-C42X
 with sigma of 0.02
 C43-C44 \\sim C43X-C44X
 with sigma of 0.02
 C43-C42 \\sim C43X-C42X
 with sigma of 0.02
 O3-C43 \\sim O3X-C43X
 with sigma of 0.04
 O3-C42 \\sim O3X-C42X
 with sigma of 0.04
 C41-C43 \\sim C41X-C43X
 with sigma of 0.04
 C41-C44 \\sim C41X-C44X
 with sigma of 0.04
 C44-C42 \\sim C44X-C42X
 with sigma of 0.04
 O5-C52 \\sim O5X-C52X
 with sigma of 0.02
 O5-C49 \\sim O5X-C49X
 with sigma of 0.02
 C51-C52 \\sim C51X-C52X
 with sigma of 0.02
 C51-C50 \\sim C51X-C50X
 with sigma of 0.02
 C50-C49 \\sim C50X-C49X
 with sigma of 0.02
 O5-C51 \\sim O5X-C51X
 with sigma of 0.04
 O5-C50 \\sim O5X-C50X
 with sigma of 0.04
 C51-C49 \\sim C51X-C49X
 with sigma of 0.04
 C52-C50 \\sim C52X-C50X
 with sigma of 0.04
 C52-C49 \\sim C52X-C49X
 with sigma of 0.04
4. Uiso/Uaniso restraints and constraints
O7 \\sim C60 \\sim C59 \\sim C58 \\sim C57 \\sim O7X \\sim C57X \\sim C58X
\\sim C59X \\sim C60X \\sim O6 \\sim C54 \\sim C55 \\sim C56 \\sim C53 \\sim
O6X \\sim C56X \\sim C55X \\sim C54X \\sim C53X: within 2A with sigma of 0.01
and sigma for terminal atoms of 0.02 within 2A
O4 \\sim C46 \\sim C47 \\sim C48 \\sim C45 \\sim O4X \\sim C48X \\sim C47X
\\sim C46X \\sim C45X: within 2A with sigma of 0.01 and sigma for terminal
atoms of 0.02 within 2A
O3 \\sim C41 \\sim C43 \\sim C44 \\sim C42 \\sim O3X \\sim C41X \\sim C43X
\\sim C44X \\sim C42X: within 2A with sigma of 0.01 and sigma for terminal
atoms of 0.02 within 2A
O5 \\sim C51 \\sim C52 \\sim C50 \\sim C49 \\sim O5X \\sim C51X \\sim C52X
\\sim C50X \\sim C49X: within 2A with sigma of 0.01 and sigma for terminal
atoms of 0.02 within 2A
5. Others
 Sof(O6X)=Sof(C56X)=Sof(H56C)=Sof(H56D)=Sof(C55X)=Sof(H55C)=Sof(H55D)=
 Sof(C54X)=Sof(H54C)=Sof(H54D)=Sof(C53X)=Sof(H53C)=Sof(H53D)=1-FVAR(1)
 Sof(O6)=Sof(C54)=Sof(H54A)=Sof(H54B)=Sof(C55)=Sof(H55A)=Sof(H55B)=Sof(C56)=
 Sof(H56A)=Sof(H56B)=Sof(C53)=Sof(H53A)=Sof(H53B)=FVAR(1)
 Sof(O7X)=Sof(C57X)=Sof(H57C)=Sof(H57D)=Sof(C58X)=Sof(H58C)=Sof(H58D)=
 Sof(C59X)=Sof(H59C)=Sof(H59D)=Sof(C60X)=Sof(H60C)=Sof(H60D)=1-FVAR(2)
 Sof(O7)=Sof(C60)=Sof(H60A)=Sof(H60B)=Sof(C59)=Sof(H59A)=Sof(H59B)=Sof(C58)=
 Sof(H58A)=Sof(H58B)=Sof(C57)=Sof(H57A)=Sof(H57B)=FVAR(2)
 Sof(O4X)=Sof(C48X)=Sof(H48C)=Sof(H48D)=Sof(C47X)=Sof(H47C)=Sof(H47D)=
 Sof(C46X)=Sof(H46C)=Sof(H46D)=Sof(C45X)=Sof(H45C)=Sof(H45D)=1-FVAR(3)
 Sof(O4)=Sof(C46)=Sof(H46A)=Sof(H46B)=Sof(C47)=Sof(H47A)=Sof(H47B)=Sof(C48)=
 Sof(H48A)=Sof(H48B)=Sof(C45)=Sof(H45A)=Sof(H45B)=FVAR(3)
 Sof(O3X)=Sof(C41X)=Sof(H41C)=Sof(H41D)=Sof(C43X)=Sof(H43C)=Sof(H43D)=
 Sof(C44X)=Sof(H44C)=Sof(H44D)=Sof(C42X)=Sof(H42C)=Sof(H42D)=1-FVAR(4)
 Sof(O3)=Sof(C41)=Sof(H41A)=Sof(H41B)=Sof(C43)=Sof(H43A)=Sof(H43B)=Sof(C44)=
 Sof(H44A)=Sof(H44B)=Sof(C42)=Sof(H42A)=Sof(H42B)=FVAR(4)
 Sof(O5X)=Sof(C51X)=Sof(H51C)=Sof(H51D)=Sof(C52X)=Sof(H52C)=Sof(H52D)=
 Sof(C50X)=Sof(H50C)=Sof(H50D)=Sof(C49X)=Sof(H49C)=Sof(H49D)=1-FVAR(5)
 Sof(O5)=Sof(C51)=Sof(H51A)=Sof(H51B)=Sof(C52)=Sof(H52A)=Sof(H52B)=Sof(C50)=
 Sof(H50A)=Sof(H50B)=Sof(C49)=Sof(H49A)=Sof(H49B)=FVAR(5)
6.a Secondary CH2 refined with riding coordinates:
 C33(H33A,H33B), C41(H41A,H41B), C35(H35A,H35B), C39(H39A,H39B), C43(H43A,
 H43B), C37(H37A,H37B), C34(H34A,H34B), C36(H36A,H36B), C38(H38A,H38B),
 C44(H44A,H44B), C40(H40A,H40B), C42(H42A,H42B), C51(H51A,H51B), C60(H60A,H60B),
  C46(H46A,H46B), C59(H59A,H59B), C54(H54A,H54B), C47(H47A,H47B), C55(H55A,
 H55B), C48(H48A,H48B), C56(H56A,H56B), C52(H52A,H52B), C50(H50A,H50B),
 C58(H58A,H58B), C45(H45A,H45B), C49(H49A,H49B), C53(H53A,H53B), C57(H57A,H57B),
  C56X(H56C,H56D), C55X(H55C,H55D), C54X(H54C,H54D), C53X(H53C,H53D), C57X(H57C,
 H57D), C58X(H58C,H58D), C59X(H59C,H59D), C60X(H60C,H60D), C48X(H48C,H48D),
 C47X(H47C,H47D), C46X(H46C,H46D), C45X(H45C,H45D), C41X(H41C,H41D), C43X(H43C,
 H43D), C44X(H44C,H44D), C42X(H42C,H42D), C51X(H51C,H51D), C52X(H52C,H52D),
 C50X(H50C,H50D), C49X(H49C,H49D)
6.b Aromatic/amide H refined with riding coordinates:
 C8(H8), C10(H10), C29(H29), C1(H1), C5(H5), C23(H23), C27(H27), C31(H31),
 C13(H13), C14(H14), C15(H15), C16(H16), C22(H22), C24(H24), C18(H18), C26(H26),
  C32(H32), C30(H30), C7(H7), C11(H11), C19(H19), C2(H2), C4(H4), C21(H21)
;
_olex2_submission_special_instructions 'No special instructions were received'

loop_
_space_group_symop_operation_xyz
'x, y, z'
'-x, -y, z+1/2'
'x+1/2, -y+1/2, z'
'-x+1/2, y+1/2, z+1/2'

loop_
_atom_site_label
_atom_site_type_symbol
_atom_site_fract_x
_atom_site_fract_y
_atom_site_fract_z
_atom_site_U_iso_or_equiv
_atom_site_adp_type
_atom_site_occupancy
_atom_site_site_symmetry_order
_atom_site_calc_flag
_atom_site_refinement_flags_posn
_atom_site_refinement_flags_adp
_atom_site_refinement_flags_occupancy
_atom_site_disorder_assembly
_atom_site_disorder_group
O1 O 0.92425(8) 0.42297(6) 0.26638(6) 0.0271(2) Uani 1 1 d . . . . .
O2 O 0.90136(6) 0.60060(6) 0.26907(6) 0.02393(19) Uani 1 1 d . . . . .
O3 O 0.9467(6) 0.5135(5) 0.4044(4) 0.0251(12) Uani 0.68(2) 1 d D U P A 1
C33 C 0.97047(10) 0.35895(9) 0.29655(9) 0.0276(3) Uani 1 1 d . . . . .
H33A H 0.946753 0.345666 0.342422 0.033 Uiso 1 1 calc R U . . .
H33B H 1.032006 0.371758 0.301721 0.033 Uiso 1 1 calc R U . . .
C25 C 0.77892(8) 0.32251(7) 0.52357(8) 0.0214(2) Uani 1 1 d . . . . .
C8 C 0.74422(10) 0.82645(7) 0.56729(9) 0.0267(3) Uani 1 1 d . . . . .
H8 H 0.757383 0.879364 0.575799 0.032 Uiso 1 1 calc R U . . .
C41 C 0.9931(5) 0.5840(4) 0.4212(4) 0.0269(10) Uani 0.68(2) 1 d D U P A 1
H41A H 0.964196 0.629461 0.400491 0.032 Uiso 0.68(2) 1 calc R U P A 1
H41B H 1.052338 0.581308 0.403030 0.032 Uiso 0.68(2) 1 calc R U P A 1
C10 C 0.79736(10) 0.80626(7) 0.68542(9) 0.0266(3) Uani 1 1 d . . . . .
H10 H 0.817595 0.858209 0.685081 0.032 Uiso 1 1 calc R U . . .
C9 C 0.75600(9) 0.77703(7) 0.62553(8) 0.0225(2) Uani 1 1 d . . . . .
C29 C 0.71455(8) 0.43733(7) 0.46997(8) 0.0196(2) Uani 1 1 d . . . . .
H29 H 0.683245 0.484198 0.475269 0.024 Uiso 1 1 calc R U . . .
C1 C 0.76295(8) 0.67335(7) 0.47703(7) 0.0195(2) Uani 1 1 d . . . . .
H1 H 0.799906 0.673905 0.515976 0.023 Uiso 1 1 calc R U . . .
C5 C 0.66529(9) 0.73743(8) 0.39981(8) 0.0233(2) Uani 1 1 d . . . . .
H5 H 0.634773 0.782260 0.385404 0.028 Uiso 1 1 calc R U . . .
C35 C 0.96322(12) 0.33439(10) 0.17756(10) 0.0338(3) Uani 1 1 d . . . . .
H35A H 1.023429 0.342872 0.163274 0.041 Uiso 1 1 calc R U . . .
H35B H 0.932912 0.305069 0.141056 0.041 Uiso 1 1 calc R U . . .
C23 C 0.79774(9) 0.28918(7) 0.65179(9) 0.0246(2) Uani 1 1 d . . . . .
H23 H 0.797133 0.243291 0.678883 0.030 Uiso 1 1 calc R U . . .
C12 C 0.78024(9) 0.68441(8) 0.74826(8) 0.0230(2) Uani 1 1 d . . . . .
C27 C 0.78004(9) 0.33974(8) 0.39796(8) 0.0230(2) Uani 1 1 d . . . . .
H27 H 0.793364 0.319199 0.353775 0.028 Uiso 1 1 calc R U . . .
C39 C 0.91064(10) 0.73267(8) 0.23737(10) 0.0287(3) Uani 1 1 d . . . . .
H39A H 0.904774 0.784824 0.258154 0.034 Uiso 1 1 calc R U . . .
H39B H 0.895624 0.735475 0.187815 0.034 Uiso 1 1 calc R U . . .
C31 C 0.72650(10) 0.45942(8) 0.34164(8) 0.0240(2) Uani 1 1 d . . . . .
H31 H 0.735140 0.432034 0.299700 0.029 Uiso 1 1 calc R U . . .
C13 C 0.73349(8) 0.65704(7) 0.69035(8) 0.0211(2) Uani 1 1 d . . . . .
H13 H 0.709449 0.606477 0.692070 0.025 Uiso 1 1 calc R U . . .
C43 C 0.9557(7) 0.5161(5) 0.5247(4) 0.0308(14) Uani 0.68(2) 1 d D U P A 1
H43A H 0.991946 0.493372 0.561442 0.037 Uiso 0.68(2) 1 calc R U P A 1
H43B H 0.897570 0.525232 0.543453 0.037 Uiso 0.68(2) 1 calc R U P A 1
C14 C 0.72167(8) 0.70078(7) 0.63197(8) 0.0205(2) Uani 1 1 d . . . . .
H14 H 0.689667 0.679615 0.594774 0.025 Uiso 1 1 calc R U . . .
C15 C 0.79355(10) 0.64078(9) 0.81055(8) 0.0270(3) Uani 1 1 d . . . . .
H15 H 0.804899 0.671551 0.850151 0.032 Uiso 1 1 calc R U . . .
C16 C 0.79271(10) 0.56230(9) 0.82275(8) 0.0273(3) Uani 1 1 d . . . . .
H16 H 0.789361 0.549087 0.870248 0.033 Uiso 1 1 calc R U . . .
C22 C 0.82256(8) 0.49845(7) 0.70742(7) 0.0200(2) Uani 1 1 d . . . . .
H22 H 0.841146 0.546292 0.688297 0.024 Uiso 1 1 calc R U . . .
C17 C 0.79592(9) 0.49622(8) 0.77739(8) 0.0230(2) Uani 1 1 d . . . . .
C24 C 0.80012(9) 0.27561(7) 0.58152(9) 0.0243(2) Uani 1 1 d . . . . .
H24 H 0.819704 0.225208 0.569611 0.029 Uiso 1 1 calc R U . . .
C18 C 0.77695(10) 0.42151(9) 0.80394(8) 0.0263(3) Uani 1 1 d . . . . .
H18 H 0.763953 0.416338 0.851592 0.032 Uiso 1 1 calc R U . . .
C26 C 0.79810(8) 0.29638(7) 0.45543(9) 0.0237(2) Uani 1 1 d . . . . .
H26 H 0.824361 0.247108 0.449681 0.028 Uiso 1 1 calc R U . . .
C32 C 0.70089(10) 0.53678(8) 0.33334(8) 0.0245(2) Uani 1 1 d . . . . .
H32 H 0.676135 0.547573 0.289608 0.029 Uiso 1 1 calc R U . . .
C28 C 0.74180(8) 0.41485(7) 0.40246(8) 0.0209(2) Uani 1 1 d . . . . .
C37 C 0.98557(9) 0.61374(8) 0.24032(9) 0.0248(2) Uani 1 1 d . . . . .
H37A H 0.987428 0.598025 0.191231 0.030 Uiso 1 1 calc R U . . .
H37B H 1.029546 0.584144 0.266059 0.030 Uiso 1 1 calc R U . . .
C30 C 0.73206(8) 0.39355(7) 0.52738(8) 0.0198(2) Uani 1 1 d . . . . .
H30 H 0.712378 0.411046 0.571061 0.024 Uiso 1 1 calc R U . . .
C6 C 0.71405(8) 0.74101(7) 0.46156(8) 0.0211(2) Uani 1 1 d . . . . .
C7 C 0.71709(9) 0.81134(7) 0.50058(9) 0.0245(2) Uani 1 1 d . . . . .
H7 H 0.696870 0.855632 0.476423 0.029 Uiso 1 1 calc R U . . .
C34 C 0.95840(11) 0.29261(9) 0.24653(10) 0.0314(3) Uani 1 1 d . . . . .
H34A H 0.902136 0.267065 0.252995 0.038 Uiso 1 1 calc R U . . .
H34B H 1.004574 0.253576 0.251157 0.038 Uiso 1 1 calc R U . . .
C11 C 0.80933(9) 0.76216(8) 0.74418(9) 0.0257(3) Uani 1 1 d . . . . .
H11 H 0.837716 0.784468 0.782726 0.031 Uiso 1 1 calc R U . . .
C19 C 0.77673(9) 0.35612(8) 0.76296(8) 0.0258(3) Uani 1 1 d . . . . .
H19 H 0.763228 0.307474 0.783212 0.031 Uiso 1 1 calc R U . . .
C36 C 0.91840(15) 0.41076(10) 0.19290(10) 0.0364(4) Uani 1 1 d . . . . .
H36A H 0.946658 0.453721 0.167805 0.044 Uiso 1 1 calc R U . . .
H36B H 0.857611 0.408305 0.178373 0.044 Uiso 1 1 calc R U . . .
C20 C 0.79600(8) 0.35928(7) 0.69165(8) 0.0216(2) Uani 1 1 d . . . . .
C38 C 1.00046(9) 0.70055(9) 0.24764(10) 0.0289(3) Uani 1 1 d . . . . .
H38A H 1.023162 0.713717 0.293869 0.035 Uiso 1 1 calc R U . . .
H38B H 1.040402 0.720029 0.211946 0.035 Uiso 1 1 calc R U . . .
C44 C 0.9520(6) 0.4630(4) 0.4631(4) 0.0300(13) Uani 0.68(2) 1 d D U P A 1
H44A H 1.004026 0.430313 0.460580 0.036 Uiso 0.68(2) 1 calc R U P A 1
H44B H 0.901009 0.428937 0.465590 0.036 Uiso 0.68(2) 1 calc R U P A 1
C40 C 0.85554(9) 0.67355(7) 0.27484(9) 0.0248(2) Uani 1 1 d . . . . .
H40A H 0.848210 0.688241 0.323850 0.030 Uiso 1 1 calc R U . . .
H40B H 0.798269 0.669653 0.253100 0.030 Uiso 1 1 calc R U . . .
C2 C 0.75838(8) 0.60729(7) 0.43743(7) 0.0190(2) Uani 1 1 d . . . . .
H2 H 0.791961 0.563630 0.450154 0.023 Uiso 1 1 calc R U . . .
C42 C 0.9944(3) 0.5911(2) 0.49844(18) 0.0235(7) Uani 0.68(2) 1 d D U P A 1
H42A H 0.960015 0.636210 0.513673 0.028 Uiso 0.68(2) 1 calc R U P A 1
H42B H 1.053884 0.597403 0.515462 0.028 Uiso 0.68(2) 1 calc R U P A 1
C3 C 0.70490(8) 0.60214(7) 0.37788(7) 0.0205(2) Uani 1 1 d . . . . .
C4 C 0.66053(9) 0.67160(8) 0.36006(8) 0.0234(2) Uani 1 1 d . . . . .
H4 H 0.626584 0.672389 0.319386 0.028 Uiso 1 1 calc R U . . .
C21 C 0.82222(8) 0.43306(7) 0.66639(7) 0.0196(2) Uani 1 1 d . . . . .
H21 H 0.840093 0.437442 0.619709 0.024 Uiso 1 1 calc R U . . .
Li1 Li 0.87261(16) 0.50538(12) 0.32182(13) 0.0194(4) Uani 1 1 d . . . . .
O7 O 0.4875(6) 0.5539(5) 0.5043(4) 0.0293(10) Uani 0.686(6) 1 d D U P B 1
O5 O 0.4966(8) 0.3704(5) 0.5231(5) 0.0256(11) Uani 0.57(5) 1 d D U P B 1
O4 O 0.50492(18) 0.49009(11) 0.65335(13) 0.0319(4) Uani 0.877(4) 1 d D U P B 1
O6 O 0.3347(6) 0.4638(4) 0.5722(4) 0.0269(10) Uani 0.668(7) 1 d D U P B 1
C51 C 0.5550(8) 0.2766(8) 0.4466(7) 0.0333(15) Uani 0.57(5) 1 d D U P B 1
H51A H 0.618028 0.283280 0.445166 0.040 Uiso 0.57(5) 1 calc R U P B 1
H51B H 0.536400 0.246384 0.405884 0.040 Uiso 0.57(5) 1 calc R U P B 1
C60 C 0.5304(5) 0.6242(4) 0.5253(4) 0.0400(12) Uani 0.686(6) 1 d D U P B 1
H60A H 0.589178 0.626558 0.506130 0.048 Uiso 0.686(6) 1 calc R U P B 1
H60B H 0.533652 0.627724 0.576235 0.048 Uiso 0.686(6) 1 calc R U P B 1
C46 C 0.52032(16) 0.54578(19) 0.76425(15) 0.0515(7) Uani 0.877(4) 1 d D U P B 1
H46A H 0.483907 0.554934 0.805271 0.062 Uiso 0.877(4) 1 calc R U P B 1
H46B H 0.567037 0.584619 0.763329 0.062 Uiso 0.877(4) 1 calc R U P B 1
C59 C 0.4742(3) 0.68894(19) 0.4957(3) 0.0450(9) Uani 0.686(6) 1 d D U P B 1
H59A H 0.427595 0.703182 0.527927 0.054 Uiso 0.686(6) 1 calc R U P B 1
H59B H 0.508509 0.735661 0.484815 0.054 Uiso 0.686(6) 1 calc R U P B 1
C54 C 0.1979(3) 0.4121(2) 0.6033(2) 0.0307(8) Uani 0.668(7) 1 d D U P B 1
H54A H 0.198959 0.355191 0.596672 0.037 Uiso 0.668(7) 1 calc R U P B 1
H54B H 0.149768 0.426006 0.634117 0.037 Uiso 0.668(7) 1 calc R U P B 1
C47 C 0.55611(17) 0.4627(2) 0.76362(13) 0.0501(7) Uani 0.877(4) 1 d D U P B 1
H47A H 0.608111 0.457927 0.792593 0.060 Uiso 0.877(4) 1 calc R U P B 1
H47B H 0.512775 0.424474 0.778984 0.060 Uiso 0.877(4) 1 calc R U P B 1
C55 C 0.19197(15) 0.45458(16) 0.53459(17) 0.0341(7) Uani 0.668(7) 1 d D U P B 1
H55A H 0.156962 0.424881 0.501180 0.041 Uiso 0.668(7) 1 calc R U P B 1
H55B H 0.166318 0.506629 0.540686 0.041 Uiso 0.668(7) 1 calc R U P B 1
C48 C 0.57650(13) 0.45392(14) 0.68822(12) 0.0320(4) Uani 0.877(4) 1 d D U P B 1
H48A H 0.630934 0.480386 0.676589 0.038 Uiso 0.877(4) 1 calc R U P B 1
H48B H 0.581224 0.398516 0.675424 0.038 Uiso 0.877(4) 1 calc R U P B 1
C56 C 0.2825(4) 0.4606(3) 0.5108(3) 0.0288(8) Uani 0.668(7) 1 d D U P B 1
H56A H 0.298067 0.415005 0.482483 0.035 Uiso 0.668(7) 1 calc R U P B 1
H56B H 0.290584 0.508003 0.482752 0.035 Uiso 0.668(7) 1 calc R U P B 1
C52 C 0.5095(9) 0.3542(8) 0.4502(6) 0.0295(14) Uani 0.57(5) 1 d D U P B 1
H52A H 0.544855 0.395235 0.428611 0.035 Uiso 0.57(5) 1 calc R U P B 1
H52B H 0.453737 0.351657 0.425858 0.035 Uiso 0.57(5) 1 calc R U P B 1
C50 C 0.5262(9) 0.2378(6) 0.5142(8) 0.0326(15) Uani 0.57(5) 1 d D U P B 1
H50A H 0.468506 0.214423 0.509667 0.039 Uiso 0.57(5) 1 calc R U P B 1
H50B H 0.567401 0.197547 0.529269 0.039 Uiso 0.57(5) 1 calc R U P B 1
C58 C 0.4387(2) 0.6515(2) 0.4302(2) 0.0422(8) Uani 0.686(6) 1 d D U P B 1
H58A H 0.375304 0.654503 0.429256 0.051 Uiso 0.686(6) 1 calc R U P B 1
H58B H 0.461676 0.677427 0.388551 0.051 Uiso 0.686(6) 1 calc R U P B 1
C45 C 0.46782(17) 0.54814(12) 0.69821(13) 0.0409(5) Uani 0.877(4) 1 d D U P B 1
H45A H 0.406947 0.536049 0.707885 0.049 Uiso 0.877(4) 1 calc R U P B 1
H45B H 0.471153 0.600085 0.676655 0.049 Uiso 0.877(4) 1 calc R U P B 1
C49 C 0.5254(9) 0.3052(5) 0.5626(6) 0.0242(12) Uani 0.57(5) 1 d D U P B 1
H49A H 0.486080 0.295252 0.601701 0.029 Uiso 0.57(5) 1 calc R U P B 1
H49B H 0.583640 0.314793 0.581135 0.029 Uiso 0.57(5) 1 calc R U P B 1
C53 C 0.2842(6) 0.4422(8) 0.6315(5) 0.0323(14) Uani 0.668(7) 1 d D U P B 1
H53A H 0.274872 0.487551 0.661907 0.039 Uiso 0.668(7) 1 calc R U P B 1
H53B H 0.313554 0.401199 0.658310 0.039 Uiso 0.668(7) 1 calc R U P B 1
C57 C 0.46835(17) 0.56785(15) 0.43365(14) 0.0328(6) Uani 0.686(6) 1 d D U P B 1
H57A H 0.422598 0.532468 0.417482 0.039 Uiso 0.686(6) 1 calc R U P B 1
H57B H 0.519896 0.560022 0.404677 0.039 Uiso 0.686(6) 1 calc R U P B 1
Li2 Li 0.45946(17) 0.46774(16) 0.56283(16) 0.0259(5) Uani 1 1 d . . . . .
O6X O 0.3318(11) 0.4507(9) 0.5676(9) 0.0246(17) Uani 0.332(7) 1 d D U P B 2
C56X C 0.2877(7) 0.4426(6) 0.5039(7) 0.0285(16) Uani 0.332(7) 1 d D U P B 2
H56C H 0.321592 0.410061 0.471948 0.034 Uiso 0.332(7) 1 calc R U P B 2
H56D H 0.279499 0.494164 0.482403 0.034 Uiso 0.332(7) 1 calc R U P B 2
C55X C 0.2030(3) 0.4059(3) 0.5172(3) 0.0311(12) Uani 0.332(7) 1 d D U P B 2
H55C H 0.206000 0.348910 0.511793 0.037 Uiso 0.332(7) 1 calc R U P B 2
H55D H 0.158450 0.426746 0.485876 0.037 Uiso 0.332(7) 1 calc R U P B 2
C54X C 0.1858(6) 0.4285(6) 0.5913(5) 0.0378(17) Uani 0.332(7) 1 d D U P B 2
H54C H 0.154136 0.386800 0.615465 0.045 Uiso 0.332(7) 1 calc R U P B 2
H54D H 0.151332 0.476668 0.593383 0.045 Uiso 0.332(7) 1 calc R U P B 2
C53X C 0.2735(11) 0.4411(12) 0.6245(9) 0.0236(17) Uani 0.332(7) 1 d D U P B 2
H53C H 0.273047 0.487834 0.654145 0.028 Uiso 0.332(7) 1 calc R U P B 2
H53D H 0.289857 0.395735 0.652960 0.028 Uiso 0.332(7) 1 calc R U P B 2
O7X O 0.4764(14) 0.5590(10) 0.5054(12) 0.033(2) Uani 0.314(6) 1 d D U P B 2
C57X C 0.4178(4) 0.5987(3) 0.4588(4) 0.0397(14) Uani 0.314(6) 1 d D U P B 2
H57C H 0.358533 0.596648 0.477004 0.048 Uiso 0.314(6) 1 calc R U P B 2
H57D H 0.418576 0.573780 0.412761 0.048 Uiso 0.314(6) 1 calc R U P B 2
C58X C 0.4474(4) 0.6807(4) 0.4535(5) 0.0339(13) Uani 0.314(6) 1 d D U P B 2
H58C H 0.398222 0.717035 0.452768 0.041 Uiso 0.314(6) 1 calc R U P B 2
H58D H 0.482618 0.688844 0.411712 0.041 Uiso 0.314(6) 1 calc R U P B 2
C59X C 0.5012(5) 0.6909(4) 0.5197(5) 0.0357(14) Uani 0.314(6) 1 d D U P B 2
H59C H 0.544268 0.732692 0.514481 0.043 Uiso 0.314(6) 1 calc R U P B 2
H59D H 0.464637 0.701925 0.560235 0.043 Uiso 0.314(6) 1 calc R U P B 2
C60X C 0.5433(9) 0.6117(7) 0.5249(11) 0.037(2) Uani 0.314(6) 1 d D U P B 2
H60C H 0.592820 0.607630 0.493160 0.044 Uiso 0.314(6) 1 calc R U P B 2
H60D H 0.563058 0.601360 0.572590 0.044 Uiso 0.314(6) 1 calc R U P B 2
O4X O 0.5043(9) 0.4673(10) 0.6559(8) 0.030(2) Uani 0.123(4) 1 d D U P B 2
C48X C 0.4541(11) 0.4492(13) 0.7168(9) 0.048(3) Uani 0.123(4) 1 d D U P B 2
H48C H 0.440952 0.393117 0.718111 0.057 Uiso 0.123(4) 1 calc R U P B 2
H48D H 0.399403 0.478278 0.715995 0.057 Uiso 0.123(4) 1 calc R U P B 2
C47X C 0.5057(11) 0.4718(13) 0.7792(9) 0.048(3) Uani 0.123(4) 1 d D U P B 2
H47C H 0.469894 0.499951 0.813114 0.058 Uiso 0.123(4) 1 calc R U P B 2
H47D H 0.530876 0.425570 0.801757 0.058 Uiso 0.123(4) 1 calc R U P B 2
C46X C 0.5716(10) 0.5213(12) 0.7515(8) 0.043(2) Uani 0.123(4) 1 d D U P B 2
H46C H 0.624501 0.517649 0.779543 0.052 Uiso 0.123(4) 1 calc R U P B 2
H46D H 0.552284 0.575989 0.750953 0.052 Uiso 0.123(4) 1 calc R U P B 2
C45X C 0.5882(9) 0.4925(13) 0.6778(8) 0.039(2) Uani 0.123(4) 1 d D U P B 2
H45C H 0.610093 0.534749 0.648060 0.046 Uiso 0.123(4) 1 calc R U P B 2
H45D H 0.629658 0.449046 0.677458 0.046 Uiso 0.123(4) 1 calc R U P B 2
O3X O 0.9437(12) 0.5197(10) 0.4037(6) 0.0174(16) Uani 0.32(2) 1 d D U P A 2
C41X C 1.0091(10) 0.5762(10) 0.4206(9) 0.028(2) Uani 0.32(2) 1 d D U P A 2
H41C H 0.991413 0.628404 0.404735 0.033 Uiso 0.32(2) 1 calc R U P A 2
H41D H 1.063821 0.562589 0.397706 0.033 Uiso 0.32(2) 1 calc R U P A 2
C43X C 0.9658(14) 0.5066(11) 0.5224(10) 0.028(2) Uani 0.32(2) 1 d D U P A 2
H43C H 0.995210 0.476570 0.558933 0.034 Uiso 0.32(2) 1 calc R U P A 2
H43D H 0.908581 0.523120 0.539012 0.034 Uiso 0.32(2) 1 calc R U P A 2
C44X C 0.9603(13) 0.4619(9) 0.4553(9) 0.028(2) Uani 0.32(2) 1 d D U P A 2
H44C H 1.014758 0.434544 0.445731 0.034 Uiso 0.32(2) 1 calc R U P A 2
H44D H 0.913187 0.423465 0.456962 0.034 Uiso 0.32(2) 1 calc R U P A 2
C42X C 1.0199(11) 0.5756(8) 0.4976(5) 0.038(2) Uani 0.32(2) 1 d D U P A 2
H42C H 0.998992 0.624626 0.518045 0.046 Uiso 0.32(2) 1 calc R U P A 2
H42D H 1.080906 0.568470 0.510218 0.046 Uiso 0.32(2) 1 calc R U P A 2
O5X O 0.4986(11) 0.3738(8) 0.5177(9) 0.033(2) Uani 0.43(5) 1 d D U P B 2
C51X C 0.5509(11) 0.2890(10) 0.4339(10) 0.036(2) Uani 0.43(5) 1 d D U P B 2
H51C H 0.613727 0.295612 0.430042 0.043 Uiso 0.43(5) 1 calc R U P B 2
H51D H 0.529338 0.263984 0.391312 0.043 Uiso 0.43(5) 1 calc R U P B 2
C52X C 0.5076(13) 0.3657(10) 0.4452(8) 0.031(2) Uani 0.43(5) 1 d D U P B 2
H52C H 0.542956 0.408398 0.426291 0.038 Uiso 0.43(5) 1 calc R U P B 2
H52D H 0.450833 0.366661 0.422474 0.038 Uiso 0.43(5) 1 calc R U P B 2
C50X C 0.5280(11) 0.2412(8) 0.4971(11) 0.0329(19) Uani 0.43(5) 1 d D U P B 2
H50C H 0.471428 0.215717 0.491970 0.039 Uiso 0.43(5) 1 calc R U P B 2
H50D H 0.572119 0.201468 0.507021 0.039 Uiso 0.43(5) 1 calc R U P B 2
C49X C 0.5261(13) 0.3032(9) 0.5516(10) 0.034(2) Uani 0.43(5) 1 d D U P B 2
H49C H 0.485599 0.289027 0.588844 0.041 Uiso 0.43(5) 1 calc R U P B 2
H49D H 0.583808 0.310151 0.571973 0.041 Uiso 0.43(5) 1 calc R U P B 2

loop_
_atom_site_aniso_label
_atom_site_aniso_U_11
_atom_site_aniso_U_22
_atom_site_aniso_U_33
_atom_site_aniso_U_23
_atom_site_aniso_U_13
_atom_site_aniso_U_12
O1 0.0339(5) 0.0225(4) 0.0248(5) 0.0003(4) -0.0028(4) 0.0037(4)
O2 0.0233(4) 0.0182(4) 0.0303(5) 0.0046(4) 0.0037(4) 0.0026(3)
O3 0.0253(15) 0.0157(16) 0.034(2) -0.0011(12) -0.0031(13) -0.0042(12)
C33 0.0276(6) 0.0256(6) 0.0295(7) 0.0008(5) -0.0018(5) 0.0045(5)
C25 0.0219(5) 0.0132(4) 0.0291(6) -0.0007(4) 0.0008(4) -0.0014(3)
C8 0.0327(6) 0.0128(4) 0.0346(8) -0.0006(5) 0.0058(5) 0.0015(4)
C41 0.033(2) 0.0229(16) 0.0250(14) 0.0048(11) -0.0040(14) -0.0113(15)
C10 0.0292(6) 0.0160(5) 0.0346(8) -0.0079(5) 0.0032(5) -0.0018(4)
C9 0.0245(5) 0.0140(4) 0.0291(7) -0.0030(4) 0.0032(4) 0.0001(4)
C29 0.0220(5) 0.0145(4) 0.0223(6) -0.0026(4) 0.0004(4) -0.0006(3)
C1 0.0220(5) 0.0138(4) 0.0229(6) 0.0013(4) 0.0016(4) 0.0011(3)
C5 0.0242(5) 0.0197(5) 0.0260(6) 0.0077(5) 0.0020(4) 0.0025(4)
C35 0.0381(8) 0.0325(7) 0.0309(8) -0.0071(6) 0.0035(6) -0.0029(6)
C23 0.0267(5) 0.0149(4) 0.0322(7) 0.0069(5) -0.0026(5) -0.0017(4)
C12 0.0231(5) 0.0218(5) 0.0240(6) -0.0055(4) 0.0011(4) 0.0012(4)
C27 0.0228(5) 0.0196(5) 0.0267(6) -0.0088(5) 0.0008(4) -0.0020(4)
C39 0.0274(6) 0.0210(5) 0.0377(8) 0.0098(5) 0.0034(5) -0.0004(4)
C31 0.0311(6) 0.0220(5) 0.0188(6) -0.0046(5) -0.0010(4) -0.0018(4)
C13 0.0220(5) 0.0170(4) 0.0245(6) -0.0022(4) 0.0008(4) -0.0009(4)
C43 0.032(3) 0.034(2) 0.0257(17) 0.0116(15) -0.0065(15) -0.009(2)
C14 0.0214(5) 0.0158(4) 0.0242(6) -0.0027(4) 0.0013(4) -0.0007(3)
C15 0.0297(6) 0.0296(6) 0.0217(6) -0.0053(5) -0.0010(5) 0.0018(5)
C16 0.0322(7) 0.0307(6) 0.0190(6) -0.0006(5) 0.0003(5) 0.0007(5)
C22 0.0221(5) 0.0172(4) 0.0206(5) 0.0033(4) 0.0003(4) -0.0008(4)
C17 0.0251(5) 0.0236(5) 0.0205(6) 0.0035(4) 0.0003(4) -0.0008(4)
C24 0.0254(5) 0.0127(4) 0.0348(7) 0.0023(4) -0.0012(5) -0.0011(4)
C18 0.0294(6) 0.0291(6) 0.0204(6) 0.0082(5) -0.0006(5) -0.0016(5)
C26 0.0226(5) 0.0147(4) 0.0338(7) -0.0057(5) 0.0017(5) -0.0006(4)
C32 0.0329(6) 0.0231(5) 0.0175(6) -0.0004(4) -0.0019(5) -0.0018(5)
C28 0.0233(5) 0.0176(4) 0.0217(6) -0.0045(4) 0.0002(4) -0.0027(4)
C37 0.0215(5) 0.0254(5) 0.0275(7) 0.0005(5) 0.0013(4) 0.0010(4)
C30 0.0216(5) 0.0142(4) 0.0237(6) -0.0016(4) 0.0009(4) -0.0007(3)
C6 0.0240(5) 0.0146(4) 0.0246(6) 0.0036(4) 0.0042(4) 0.0021(4)
C7 0.0297(6) 0.0128(4) 0.0309(7) 0.0026(4) 0.0064(5) 0.0038(4)
C34 0.0324(7) 0.0231(6) 0.0387(8) -0.0020(6) 0.0017(6) 0.0038(5)
C11 0.0254(5) 0.0214(5) 0.0303(7) -0.0111(5) -0.0001(5) -0.0010(4)
C19 0.0277(6) 0.0234(5) 0.0263(7) 0.0112(5) -0.0033(5) -0.0037(4)
C36 0.0564(10) 0.0269(6) 0.0258(7) -0.0009(6) -0.0072(7) 0.0008(6)
C20 0.0219(5) 0.0166(4) 0.0262(6) 0.0068(4) -0.0019(4) -0.0019(4)
C38 0.0239(5) 0.0264(6) 0.0364(8) 0.0047(6) 0.0001(5) -0.0036(4)
C44 0.0309(17) 0.0174(15) 0.042(3) 0.0149(17) -0.0098(17) -0.0043(11)
C40 0.0255(5) 0.0178(5) 0.0310(7) 0.0052(5) 0.0035(5) 0.0023(4)
C2 0.0222(5) 0.0151(4) 0.0195(5) 0.0009(4) 0.0012(4) 0.0014(4)
C42 0.0214(13) 0.0230(11) 0.0260(11) -0.0028(8) -0.0028(9) -0.0012(9)
C3 0.0249(5) 0.0182(4) 0.0185(5) 0.0030(4) 0.0012(4) 0.0001(4)
C4 0.0251(5) 0.0234(5) 0.0217(6) 0.0065(5) -0.0003(4) 0.0005(4)
C21 0.0217(5) 0.0154(4) 0.0218(6) 0.0042(4) 0.0000(4) -0.0011(4)
Li1 0.0254(10) 0.0133(8) 0.0196(10) -0.0006(7) -0.0015(8) 0.0005(7)
O7 0.036(2) 0.0228(16) 0.0293(14) 0.0029(11) -0.0003(13) -0.0082(14)
O5 0.044(3) 0.0165(16) 0.0165(17) -0.0024(12) 0.0023(13) 0.0055(15)
O4 0.0421(9) 0.0288(8) 0.0247(7) -0.0027(7) -0.0042(6) 0.0146(7)
O6 0.0278(14) 0.028(2) 0.0246(17) 0.0047(15) 0.0037(11) -0.0011(14)
C51 0.0271(18) 0.034(3) 0.039(3) -0.019(2) -0.002(2) 0.0003(18)
C60 0.049(3) 0.034(2) 0.0367(17) -0.0033(17) 0.0035(18) -0.0161(18)
C46 0.0389(10) 0.0679(16) 0.0478(14) -0.0344(13) 0.0068(9) -0.0084(10)
C59 0.0409(19) 0.0257(11) 0.068(3) -0.0056(16) 0.0218(18) -0.0041(13)
C54 0.0313(15) 0.0178(10) 0.0431(19) 0.0101(10) 0.0132(13) 0.0042(9)
C47 0.0397(11) 0.0818(19) 0.0288(11) -0.0026(11) -0.0058(8) 0.0150(11)
C55 0.0235(9) 0.0324(12) 0.0464(15) 0.0096(10) -0.0014(9) -0.0008(8)
C48 0.0275(8) 0.0374(9) 0.0309(9) -0.0054(8) -0.0045(6) 0.0064(7)
C56 0.0293(13) 0.0301(18) 0.0269(18) 0.0015(15) 0.0048(11) 0.0061(13)
C52 0.028(2) 0.035(3) 0.025(2) 0.0012(19) -0.0017(14) -0.006(2)
C50 0.0297(16) 0.0213(16) 0.047(4) -0.005(2) -0.005(3) -0.0003(11)
C58 0.0319(12) 0.0366(15) 0.058(2) 0.0139(15) 0.0095(12) 0.0054(11)
C45 0.0569(12) 0.0272(8) 0.0387(11) 0.0000(7) 0.0140(9) 0.0123(8)
C49 0.034(2) 0.0135(15) 0.025(2) 0.0010(12) -0.0047(17) -0.0010(12)
C53 0.040(3) 0.0278(19) 0.029(3) 0.0024(18) 0.0096(18) 0.0003(18)
C57 0.0355(11) 0.0318(10) 0.0310(12) 0.0093(9) 0.0043(8) -0.0072(8)
Li2 0.0278(11) 0.0224(10) 0.0276(13) -0.0002(9) 0.0010(9) 0.0014(8)
O6X 0.0219(19) 0.026(4) 0.027(3) -0.001(2) 0.0005(16) -0.006(2)
C56X 0.022(2) 0.036(4) 0.028(3) -0.007(3) 0.0024(17) 0.006(3)
C55X 0.0291(19) 0.031(2) 0.033(2) -0.0018(17) 0.0001(16) 0.0021(15)
C54X 0.030(3) 0.041(4) 0.042(4) -0.007(3) 0.004(2) -0.008(3)
C53X 0.034(4) 0.016(3) 0.020(3) 0.001(2) 0.005(2) 0.001(2)
O7X 0.033(4) 0.019(2) 0.047(4) 0.005(2) 0.000(3) -0.005(2)
C57X 0.048(3) 0.027(2) 0.044(3) 0.006(2) -0.003(2) 0.0033(19)
C58X 0.027(2) 0.022(2) 0.053(4) 0.009(3) 0.008(2) 0.0018(18)
C59X 0.035(3) 0.0200(19) 0.052(4) -0.004(2) 0.004(3) -0.007(2)
C60X 0.030(3) 0.019(3) 0.061(4) 0.005(3) 0.003(3) -0.005(2)
O4X 0.020(4) 0.047(6) 0.024(4) -0.006(5) 0.005(3) 0.000(4)
C48X 0.044(5) 0.061(5) 0.038(5) -0.002(5) -0.004(4) -0.004(5)
C47X 0.041(5) 0.067(6) 0.036(5) -0.004(5) -0.009(5) 0.010(5)
C46X 0.035(4) 0.065(5) 0.030(5) -0.013(5) -0.007(4) 0.007(4)
C45X 0.029(4) 0.059(6) 0.028(5) -0.004(5) 0.000(4) 0.013(5)
O3X 0.028(3) 0.012(2) 0.012(3) 0.0059(19) -0.004(2) -0.0007(19)
C41X 0.029(4) 0.025(3) 0.028(3) 0.000(2) -0.002(3) -0.010(3)
C43X 0.024(3) 0.030(3) 0.031(4) 0.007(3) -0.004(2) -0.001(3)
C44X 0.037(4) 0.020(3) 0.026(3) -0.003(3) -0.011(3) -0.008(3)
C42X 0.042(4) 0.037(4) 0.036(3) 0.006(3) -0.011(3) -0.018(3)
O5X 0.035(3) 0.027(3) 0.037(4) 0.002(2) 0.004(3) 0.008(2)
C51X 0.030(3) 0.037(4) 0.041(4) -0.018(3) -0.003(3) 0.000(3)
C52X 0.034(3) 0.032(4) 0.028(4) -0.009(3) 0.000(3) 0.003(3)
C50X 0.031(2) 0.019(2) 0.049(5) -0.011(3) -0.007(4) -0.0005(17)
C49X 0.030(3) 0.028(3) 0.043(5) 0.000(3) -0.001(4) -0.003(2)

loop_
_atom_type_symbol
_atom_type_description
_atom_type_scat_dispersion_real
_atom_type_scat_dispersion_imag
_atom_type_scat_source
C C 0.0007 0.0007 'International Tables Vol C Tables 4.2.6.8 and 6.1.1.4'
H H 0.0000 0.0000 'International Tables Vol C Tables 4.2.6.8 and 6.1.1.4'
Li Li 0.0002 0.0000 'International Tables Vol C Tables 4.2.6.8 and 6.1.1.4'
O O 0.0039 0.0027 'International Tables Vol C Tables 4.2.6.8 and 6.1.1.4'

loop_
_geom_angle_atom_site_label_1
_geom_angle_atom_site_label_2
_geom_angle_atom_site_label_3
_geom_angle
_geom_angle_site_symmetry_1
_geom_angle_site_symmetry_3
_geom_angle_publ_flag
C33 O1 C36 108.67(12) . . ?
C33 O1 Li1 122.64(12) . . ?
C36 O1 Li1 128.51(13) . . ?
C37 O2 C40 109.96(10) . . ?
C37 O2 Li1 122.25(11) . . ?
C40 O2 Li1 124.48(11) . . ?
C41 O3 Li1 122.1(6) . . ?
C44 O3 C41 107.5(6) . . ?
C44 O3 Li1 129.2(5) . . ?
O1 C33 H33A 110.8 . . ?
O1 C33 H33B 110.8 . . ?
O1 C33 C34 104.89(13) . . ?
H33A C33 H33B 108.8 . . ?
C34 C33 H33A 110.8 . . ?
C34 C33 H33B 110.8 . . ?
C24 C25 C26 120.16(12) . . ?
C24 C25 C30 124.44(13) . . ?
C26 C25 C30 115.20(13) . . ?
C9 C8 H8 114.1 . . ?
C7 C8 H8 114.1 . . ?
C7 C8 C9 131.74(12) . . ?
O3 C41 H41A 110.2 . . ?
O3 C41 H41B 110.2 . . ?
O3 C41 C42 107.4(5) . . ?
H41A C41 H41B 108.5 . . ?
C42 C41 H41A 110.2 . . ?
C42 C41 H41B 110.2 . . ?
C9 C10 H10 118.7 . . ?
C11 C10 H10 118.7 . . ?
C11 C10 C9 122.65(12) . . ?
C10 C9 C8 119.55(12) . . ?
C10 C9 C14 115.23(13) . . ?
C14 C9 C8 124.91(13) . . ?
C28 C29 H29 118.9 . . ?
C30 C29 H29 118.9 . . ?
C30 C29 C28 122.28(11) . . ?
C6 C1 H1 118.9 . . ?
C2 C1 H1 118.9 . . ?
C2 C1 C6 122.18(13) . . ?
C6 C5 H5 118.7 . . ?
C4 C5 H5 118.7 . . ?
C4 C5 C6 122.53(12) . . ?
H35A C35 H35B 109.2 . . ?
C34 C35 H35A 111.3 . . ?
C34 C35 H35B 111.3 . . ?
C36 C35 H35A 111.3 . . ?
C36 C35 H35B 111.3 . . ?
C36 C35 C34 102.46(14) . . ?
C24 C23 H23 113.8 . . ?
C24 C23 C20 132.34(12) . . ?
C20 C23 H23 113.8 . . ?
C13 C12 C15 124.35(13) . . ?
C11 C12 C13 115.77(13) . . ?
C11 C12 C15 119.72(14) . . ?
C26 C27 H27 119.0 . . ?
C26 C27 C28 122.05(13) . . ?
C28 C27 H27 119.0 . . ?
H39A C39 H39B 109.2 . . ?
C38 C39 H39A 111.3 . . ?
C38 C39 H39B 111.3 . . ?
C40 C39 H39A 111.3 . . ?
C40 C39 H39B 111.3 . . ?
C40 C39 C38 102.37(11) . . ?
C32 C31 H31 114.5 . . ?
C32 C31 C28 130.91(13) . . ?
C32 C31 Li1 86.50(10) . . ?
C28 C31 H31 114.5 . . ?
C28 C31 Li1 98.55(11) . . ?
Li1 C31 H31 83.9 . . ?
C12 C13 H13 118.7 . . ?
C14 C13 C12 122.57(12) . . ?
C14 C13 H13 118.7 . . ?
H43A C43 H43B 108.8 . . ?
C44 C43 H43A 110.6 . . ?
C44 C43 H43B 110.6 . . ?
C44 C43 C42 105.5(5) . . ?
C42 C43 H43A 110.6 . . ?
C42 C43 H43B 110.6 . . ?
C9 C14 H14 119.0 . . ?
C13 C14 C9 121.93(13) . . ?
C13 C14 H14 119.0 . . ?
C12 C15 H15 114.4 . . ?
C16 C15 C12 131.21(14) . . ?
C16 C15 H15 114.4 . . ?
C15 C16 H16 113.8 . . ?
C15 C16 C17 132.38(15) . . ?
C17 C16 H16 113.8 . . ?
C17 C22 H22 119.1 . . ?
C21 C22 H22 119.1 . . ?
C21 C22 C17 121.84(12) . . ?
C22 C17 C16 124.90(13) . . ?
C18 C17 C16 119.33(14) . . ?
C18 C17 C22 115.63(13) . . ?
C25 C24 H24 113.8 . . ?
C23 C24 C25 132.47(12) . . ?
C23 C24 H24 113.8 . . ?
C17 C18 H18 118.9 . . ?
C19 C18 C17 122.28(14) . . ?
C19 C18 H18 118.9 . . ?
C25 C26 H26 118.8 . . ?
C27 C26 C25 122.46(12) . . ?
C27 C26 H26 118.8 . . ?
C31 C32 H32 113.9 . . ?
C31 C32 C3 132.26(13) . . ?
C31 C32 Li1 62.81(9) . . ?
C3 C32 H32 113.9 . . ?
C3 C32 Li1 99.39(10) . . ?
Li1 C32 H32 111.3 . . ?
C27 C28 C29 115.20(13) . . ?
C31 C28 C29 124.08(12) . . ?
C31 C28 C27 120.50(13) . . ?
O2 C37 H37A 110.8 . . ?
O2 C37 H37B 110.8 . . ?
O2 C37 C38 104.90(11) . . ?
H37A C37 H37B 108.8 . . ?
C38 C37 H37A 110.8 . . ?
C38 C37 H37B 110.8 . . ?
C25 C30 H30 118.9 . . ?
C29 C30 C25 122.13(13) . . ?
C29 C30 H30 118.9 . . ?
C1 C6 C7 124.40(13) . . ?
C5 C6 C1 115.36(12) . . ?
C5 C6 C7 120.05(12) . . ?
C8 C7 C6 131.56(13) . . ?
C8 C7 H7 114.2 . . ?
C6 C7 H7 114.2 . . ?
C33 C34 C35 101.49(13) . . ?
C33 C34 H34A 111.5 . . ?
C33 C34 H34B 111.5 . . ?
C35 C34 H34A 111.5 . . ?
C35 C34 H34B 111.5 . . ?
H34A C34 H34B 109.3 . . ?
C10 C11 C12 121.55(13) . . ?
C10 C11 H11 119.2 . . ?
C12 C11 H11 119.2 . . ?
C18 C19 H19 119.0 . . ?
C18 C19 C20 122.02(12) . . ?
C20 C19 H19 119.0 . . ?
O1 C36 C35 106.89(14) . . ?
O1 C36 H36A 110.3 . . ?
O1 C36 H36B 110.3 . . ?
C35 C36 H36A 110.3 . . ?
C35 C36 H36B 110.3 . . ?
H36A C36 H36B 108.6 . . ?
C19 C20 C23 119.82(12) . . ?
C19 C20 C21 115.55(13) . . ?
C21 C20 C23 124.23(13) . . ?
C39 C38 C37 101.88(11) . . ?
C39 C38 H38A 111.4 . . ?
C39 C38 H38B 111.4 . . ?
C37 C38 H38A 111.4 . . ?
C37 C38 H38B 111.4 . . ?
H38A C38 H38B 109.3 . . ?
O3 C44 C43 105.2(6) . . ?
O3 C44 H44A 110.7 . . ?
O3 C44 H44B 110.7 . . ?
C43 C44 H44A 110.7 . . ?
C43 C44 H44B 110.7 . . ?
H44A C44 H44B 108.8 . . ?
O2 C40 C39 105.46(11) . . ?
O2 C40 H40A 110.6 . . ?
O2 C40 H40B 110.6 . . ?
C39 C40 H40A 110.6 . . ?
C39 C40 H40B 110.6 . . ?
H40A C40 H40B 108.8 . . ?
C1 C2 H2 118.9 . . ?
C1 C2 C3 122.24(11) . . ?
C3 C2 H2 118.9 . . ?
C41 C42 C43 105.0(4) . . ?
C41 C42 H42A 110.7 . . ?
C41 C42 H42B 110.7 . . ?
C43 C42 H42A 110.7 . . ?
C43 C42 H42B 110.7 . . ?
H42A C42 H42B 108.8 . . ?
C32 C3 C2 124.51(12) . . ?
C32 C3 C4 119.85(13) . . ?
C4 C3 C2 115.29(12) . . ?
C5 C4 C3 122.15(13) . . ?
C5 C4 H4 118.9 . . ?
C3 C4 H4 118.9 . . ?
C22 C21 C20 122.24(13) . . ?
C22 C21 H21 118.9 . . ?
C20 C21 H21 118.9 . . ?
O1 Li1 O2 103.01(12) . . ?
O1 Li1 O3 104.8(3) . . ?
O1 Li1 C31 103.58(10) . . ?
O1 Li1 C32 126.21(12) . . ?
O2 Li1 C31 124.05(12) . . ?
O2 Li1 C32 95.69(10) . . ?
O3 Li1 O2 103.1(2) . . ?
O3 Li1 C31 116.1(3) . . ?
O3 Li1 C32 119.4(3) . . ?
C31 Li1 C32 30.69(5) . . ?
O3X Li1 O1 107.7(6) . . ?
O3X Li1 O2 100.7(4) . . ?
O3X Li1 C31 116.3(5) . . ?
O3X Li1 C32 117.6(6) . . ?
C60 O7 Li2 126.0(6) . . ?
C57 O7 C60 103.2(6) . . ?
C57 O7 Li2 130.7(5) . . ?
C52 O5 Li2 126.5(7) . . ?
C49 O5 C52 109.0(7) . . ?
C49 O5 Li2 124.1(6) . . ?
C48 O4 C45 109.0(2) . . ?
C48 O4 Li2 128.45(18) . . ?
C45 O4 Li2 122.50(19) . . ?
C56 O6 C53 109.8(6) . . ?
C56 O6 Li2 119.1(6) . . ?
C53 O6 Li2 128.8(6) . . ?
H51A C51 H51B 109.2 . . ?
C52 C51 H51A 111.4 . . ?
C52 C51 H51B 111.4 . . ?
C52 C51 C50 102.0(7) . . ?
C50 C51 H51A 111.4 . . ?
C50 C51 H51B 111.4 . . ?
O7 C60 H60A 111.0 . . ?
O7 C60 H60B 111.0 . . ?
O7 C60 C59 103.9(5) . . ?
H60A C60 H60B 109.0 . . ?
C59 C60 H60A 111.0 . . ?
C59 C60 H60B 111.0 . . ?
H46A C46 H46B 109.2 . . ?
C47 C46 H46A 111.3 . . ?
C47 C46 H46B 111.3 . . ?
C45 C46 H46A 111.3 . . ?
C45 C46 H46B 111.3 . . ?
C45 C46 C47 102.35(18) . . ?
C60 C59 H59A 111.3 . . ?
C60 C59 H59B 111.3 . . ?
H59A C59 H59B 109.2 . . ?
C58 C59 C60 102.2(3) . . ?
C58 C59 H59A 111.3 . . ?
C58 C59 H59B 111.3 . . ?
H54A C54 H54B 109.3 . . ?
C55 C54 H54A 111.4 . . ?
C55 C54 H54B 111.4 . . ?
C55 C54 C53 101.7(5) . . ?
C53 C54 H54A 111.4 . . ?
C53 C54 H54B 111.4 . . ?
C46 C47 H47A 111.7 . . ?
C46 C47 H47B 111.7 . . ?
H47A C47 H47B 109.5 . . ?
C48 C47 C46 100.3(2) . . ?
C48 C47 H47A 111.7 . . ?
C48 C47 H47B 111.7 . . ?
C54 C55 H55A 110.9 . . ?
C54 C55 H55B 110.9 . . ?
H55A C55 H55B 108.9 . . ?
C56 C55 C54 104.3(3) . . ?
C56 C55 H55A 110.9 . . ?
C56 C55 H55B 110.9 . . ?
O4 C48 C47 104.34(19) . . ?
O4 C48 H48A 110.9 . . ?
O4 C48 H48B 110.9 . . ?
C47 C48 H48A 110.9 . . ?
C47 C48 H48B 110.9 . . ?
H48A C48 H48B 108.9 . . ?
O6 C56 C55 106.4(5) . . ?
O6 C56 H56A 110.4 . . ?
O6 C56 H56B 110.4 . . ?
C55 C56 H56A 110.4 . . ?
C55 C56 H56B 110.4 . . ?
H56A C56 H56B 108.6 . . ?
O5 C52 C51 106.2(7) . . ?
O5 C52 H52A 110.5 . . ?
O5 C52 H52B 110.5 . . ?
C51 C52 H52A 110.5 . . ?
C51 C52 H52B 110.5 . . ?
H52A C52 H52B 108.7 . . ?
C51 C50 H50A 111.5 . . ?
C51 C50 H50B 111.5 . . ?
H50A C50 H50B 109.3 . . ?
C49 C50 C51 101.4(7) . . ?
C49 C50 H50A 111.5 . . ?
C49 C50 H50B 111.5 . . ?
C59 C58 H58A 110.8 . . ?
C59 C58 H58B 110.8 . . ?
H58A C58 H58B 108.9 . . ?
C57 C58 C59 104.7(3) . . ?
C57 C58 H58A 110.8 . . ?
C57 C58 H58B 110.8 . . ?
O4 C45 C46 105.8(2) . . ?
O4 C45 H45A 110.6 . . ?
O4 C45 H45B 110.6 . . ?
C46 C45 H45A 110.6 . . ?
C46 C45 H45B 110.6 . . ?
H45A C45 H45B 108.7 . . ?
O5 C49 C50 106.1(7) . . ?
O5 C49 H49A 110.5 . . ?
O5 C49 H49B 110.5 . . ?
C50 C49 H49A 110.5 . . ?
C50 C49 H49B 110.5 . . ?
H49A C49 H49B 108.7 . . ?
O6 C53 C54 106.3(6) . . ?
O6 C53 H53A 110.5 . . ?
O6 C53 H53B 110.5 . . ?
C54 C53 H53A 110.5 . . ?
C54 C53 H53B 110.5 . . ?
H53A C53 H53B 108.7 . . ?
O7 C57 C58 105.5(4) . . ?
O7 C57 H57A 110.6 . . ?
O7 C57 H57B 110.6 . . ?
C58 C57 H57A 110.6 . . ?
C58 C57 H57B 110.6 . . ?
H57A C57 H57B 108.8 . . ?
O7 Li2 O5 111.6(5) . . ?
O7 Li2 O4 107.4(3) . . ?
O7 Li2 O6 108.0(4) . . ?
O5 Li2 O6 107.7(5) . . ?
O4 Li2 O5 115.2(3) . . ?
O4 Li2 O6 106.7(3) . . ?
O7X Li2 O6X 106.2(8) . . ?
O4X Li2 O6X 108.3(7) . . ?
O4X Li2 O7X 119.2(8) . . ?
O4X Li2 O5X 107.7(7) . . ?
O5X Li2 O6X 102.1(7) . . ?
O5X Li2 O7X 112.0(9) . . ?
C56X O6X Li2 116.9(11) . . ?
C56X O6X C53X 110.4(12) . . ?
C53X O6X Li2 132.6(12) . . ?
O6X C56X H56C 109.9 . . ?
O6X C56X H56D 109.9 . . ?
O6X C56X C55X 108.8(10) . . ?
H56C C56X H56D 108.3 . . ?
C55X C56X H56C 109.9 . . ?
C55X C56X H56D 109.9 . . ?
C56X C55X H55C 111.3 . . ?
C56X C55X H55D 111.3 . . ?
C56X C55X C54X 102.2(6) . . ?
H55C C55X H55D 109.2 . . ?
C54X C55X H55C 111.3 . . ?
C54X C55X H55D 111.3 . . ?
C55X C54X H54C 110.5 . . ?
C55X C54X H54D 110.5 . . ?
C55X C54X C53X 106.1(9) . . ?
H54C C54X H54D 108.7 . . ?
C53X C54X H54C 110.5 . . ?
C53X C54X H54D 110.5 . . ?
O6X C53X C54X 105.0(12) . . ?
O6X C53X H53C 110.7 . . ?
O6X C53X H53D 110.7 . . ?
C54X C53X H53C 110.7 . . ?
C54X C53X H53D 110.7 . . ?
H53C C53X H53D 108.8 . . ?
C57X O7X Li2 130.6(12) . . ?
C60X O7X Li2 117.4(12) . . ?
C60X O7X C57X 108.8(13) . . ?
O7X C57X H57C 110.3 . . ?
O7X C57X H57D 110.3 . . ?
O7X C57X C58X 107.1(9) . . ?
H57C C57X H57D 108.6 . . ?
C58X C57X H57C 110.3 . . ?
C58X C57X H57D 110.3 . . ?
C57X C58X H58C 111.2 . . ?
C57X C58X H58D 111.2 . . ?
C57X C58X C59X 102.7(5) . . ?
H58C C58X H58D 109.1 . . ?
C59X C58X H58C 111.2 . . ?
C59X C58X H58D 111.2 . . ?
C58X C59X H59C 111.6 . . ?
C58X C59X H59D 111.6 . . ?
H59C C59X H59D 109.4 . . ?
C60X C59X C58X 100.9(9) . . ?
C60X C59X H59C 111.6 . . ?
C60X C59X H59D 111.6 . . ?
O7X C60X C59X 103.7(12) . . ?
O7X C60X H60C 111.0 . . ?
O7X C60X H60D 111.0 . . ?
C59X C60X H60C 111.0 . . ?
C59X C60X H60D 111.0 . . ?
H60C C60X H60D 109.0 . . ?
C48X O4X Li2 124.4(11) . . ?
C45X O4X Li2 127.0(12) . . ?
C45X O4X C48X 108.3(14) . . ?
O4X C48X H48C 110.1 . . ?
O4X C48X H48D 110.1 . . ?
O4X C48X C47X 108.1(14) . . ?
H48C C48X H48D 108.4 . . ?
C47X C48X H48C 110.1 . . ?
C47X C48X H48D 110.1 . . ?
C48X C47X H47C 111.0 . . ?
C48X C47X H47D 111.0 . . ?
H47C C47X H47D 109.0 . . ?
C46X C47X C48X 103.6(13) . . ?
C46X C47X H47C 111.0 . . ?
C46X C47X H47D 111.0 . . ?
C47X C46X H46C 110.5 . . ?
C47X C46X H46D 110.5 . . ?
C47X C46X C45X 106.0(14) . . ?
H46C C46X H46D 108.7 . . ?
C45X C46X H46C 110.5 . . ?
C45X C46X H46D 110.5 . . ?
O4X C45X C46X 102.7(12) . . ?
O4X C45X H45C 111.2 . . ?
O4X C45X H45D 111.2 . . ?
C46X C45X H45C 111.2 . . ?
C46X C45X H45D 111.2 . . ?
H45C C45X H45D 109.1 . . ?
C41X O3X Li1 131.9(10) . . ?
C44X O3X Li1 125.5(11) . . ?
C44X O3X C41X 100.6(12) . . ?
O3X C41X H41C 110.2 . . ?
O3X C41X H41D 110.2 . . ?
O3X C41X C42X 107.3(11) . . ?
H41C C41X H41D 108.5 . . ?
C42X C41X H41C 110.2 . . ?
C42X C41X H41D 110.2 . . ?
H43C C43X H43D 109.7 . . ?
C44X C43X H43C 112.0 . . ?
C44X C43X H43D 112.0 . . ?
C44X C43X C42X 99.0(12) . . ?
C42X C43X H43C 112.0 . . ?
C42X C43X H43D 112.0 . . ?
O3X C44X C43X 104.8(13) . . ?
O3X C44X H44C 110.8 . . ?
O3X C44X H44D 110.8 . . ?
C43X C44X H44C 110.8 . . ?
C43X C44X H44D 110.8 . . ?
H44C C44X H44D 108.9 . . ?
C41X C42X C43X 104.8(10) . . ?
C41X C42X H42C 110.8 . . ?
C41X C42X H42D 110.8 . . ?
C43X C42X H42C 110.8 . . ?
C43X C42X H42D 110.8 . . ?
H42C C42X H42D 108.9 . . ?
C52X O5X Li2 124.0(10) . . ?
C52X O5X C49X 109.7(10) . . ?
C49X O5X Li2 126.2(10) . . ?
H51C C51X H51D 108.9 . . ?
C52X C51X H51C 110.8 . . ?
C52X C51X H51D 110.8 . . ?
C52X C51X C50X 104.8(10) . . ?
C50X C51X H51C 110.8 . . ?
C50X C51X H51D 110.8 . . ?
O5X C52X C51X 106.0(11) . . ?
O5X C52X H52C 110.5 . . ?
O5X C52X H52D 110.5 . . ?
C51X C52X H52C 110.5 . . ?
C51X C52X H52D 110.5 . . ?
H52C C52X H52D 108.7 . . ?
C51X C50X H50C 111.6 . . ?
C51X C50X H50D 111.6 . . ?
H50C C50X H50D 109.4 . . ?
C49X C50X C51X 100.6(10) . . ?
C49X C50X H50C 111.6 . . ?
C49X C50X H50D 111.6 . . ?
O5X C49X C50X 106.5(10) . . ?
O5X C49X H49C 110.4 . . ?
O5X C49X H49D 110.4 . . ?
C50X C49X H49C 110.4 . . ?
C50X C49X H49D 110.4 . . ?
H49C C49X H49D 108.6 . . ?

loop_
_geom_bond_atom_site_label_1
_geom_bond_atom_site_label_2
_geom_bond_distance
_geom_bond_site_symmetry_2
_geom_bond_publ_flag
O1 C33 1.4427(18) . ?
O1 C36 1.443(2) . ?
O1 Li1 1.956(3) . ?
O2 C37 1.4447(17) . ?
O2 C40 1.4514(16) . ?
O2 Li1 1.986(2) . ?
O3 C41 1.452(8) . ?
O3 C44 1.435(7) . ?
O3 Li1 1.980(7) . ?
C33 H33A 0.9900 . ?
C33 H33B 0.9900 . ?
C33 C34 1.512(2) . ?
C25 C24 1.423(2) . ?
C25 C26 1.428(2) . ?
C25 C30 1.4287(17) . ?
C8 H8 0.9500 . ?
C8 C9 1.427(2) . ?
C8 C7 1.386(2) . ?
C41 H41A 0.9900 . ?
C41 H41B 0.9900 . ?
C41 C42 1.502(7) . ?
C10 H10 0.9500 . ?
C10 C9 1.421(2) . ?
C10 C11 1.382(2) . ?
C9 C14 1.4255(17) . ?
C29 H29 0.9500 . ?
C29 C28 1.4296(19) . ?
C29 C30 1.3725(19) . ?
C1 H1 0.9500 . ?
C1 C6 1.4262(17) . ?
C1 C2 1.3757(17) . ?
C5 H5 0.9500 . ?
C5 C6 1.420(2) . ?
C5 C4 1.374(2) . ?
C35 H35A 0.9900 . ?
C35 H35B 0.9900 . ?
C35 C34 1.521(3) . ?
C35 C36 1.521(3) . ?
C23 H23 0.9500 . ?
C23 C24 1.383(2) . ?
C23 C20 1.435(2) . ?
C12 C13 1.420(2) . ?
C12 C15 1.438(2) . ?
C12 C11 1.418(2) . ?
C27 H27 0.9500 . ?
C27 C26 1.371(2) . ?
C27 C28 1.4290(18) . ?
C39 H39A 0.9900 . ?
C39 H39B 0.9900 . ?
C39 C38 1.520(2) . ?
C39 C40 1.519(2) . ?
C31 H31 0.9500 . ?
C31 C32 1.402(2) . ?
C31 C28 1.428(2) . ?
C31 Li1 2.443(3) . ?
C13 H13 0.9500 . ?
C13 C14 1.373(2) . ?
C43 H43A 0.9900 . ?
C43 H43B 0.9900 . ?
C43 C44 1.506(8) . ?
C43 C42 1.516(7) . ?
C14 H14 0.9500 . ?
C15 H15 0.9500 . ?
C15 C16 1.374(2) . ?
C16 H16 0.9500 . ?
C16 C17 1.441(2) . ?
C22 H22 0.9500 . ?
C22 C17 1.419(2) . ?
C22 C21 1.3801(18) . ?
C17 C18 1.419(2) . ?
C24 H24 0.9500 . ?
C18 H18 0.9500 . ?
C18 C19 1.380(2) . ?
C26 H26 0.9500 . ?
C32 H32 0.9500 . ?
C32 C3 1.4214(19) . ?
C32 Li1 2.742(3) . ?
C37 H37A 0.9900 . ?
C37 H37B 0.9900 . ?
C37 C38 1.522(2) . ?
C30 H30 0.9500 . ?
C6 C7 1.4304(19) . ?
C7 H7 0.9500 . ?
C34 H34A 0.9900 . ?
C34 H34B 0.9900 . ?
C11 H11 0.9500 . ?
C19 H19 0.9500 . ?
C19 C20 1.416(2) . ?
C36 H36A 0.9900 . ?
C36 H36B 0.9900 . ?
C20 C21 1.4236(17) . ?
C38 H38A 0.9900 . ?
C38 H38B 0.9900 . ?
C44 H44A 0.9900 . ?
C44 H44B 0.9900 . ?
C40 H40A 0.9900 . ?
C40 H40B 0.9900 . ?
C2 H2 0.9500 . ?
C2 C3 1.4270(19) . ?
C42 H42A 0.9900 . ?
C42 H42B 0.9900 . ?
C3 C4 1.4260(18) . ?
C4 H4 0.9500 . ?
C21 H21 0.9500 . ?
Li1 O3X 1.953(13) . ?
O7 C60 1.443(8) . ?
O7 C57 1.422(8) . ?
O7 Li2 1.921(8) . ?
O5 C52 1.454(10) . ?
O5 C49 1.434(9) . ?
O5 Li2 1.935(8) . ?
O4 C48 1.447(3) . ?
O4 C45 1.447(3) . ?
O4 Li2 1.932(4) . ?
O6 C56 1.443(8) . ?
O6 C53 1.443(9) . ?
O6 Li2 1.956(9) . ?
C51 H51A 0.9900 . ?
C51 H51B 0.9900 . ?
C51 C52 1.517(10) . ?
C51 C50 1.540(10) . ?
C60 H60A 0.9900 . ?
C60 H60B 0.9900 . ?
C60 C59 1.533(8) . ?
C46 H46A 0.9900 . ?
C46 H46B 0.9900 . ?
C46 C47 1.538(4) . ?
C46 C45 1.520(4) . ?
C59 H59A 0.9900 . ?
C59 H59B 0.9900 . ?
C59 C58 1.528(7) . ?
C54 H54A 0.9900 . ?
C54 H54B 0.9900 . ?
C54 C55 1.522(5) . ?
C54 C53 1.542(9) . ?
C47 H47A 0.9900 . ?
C47 H47B 0.9900 . ?
C47 C48 1.503(3) . ?
C55 H55A 0.9900 . ?
C55 H55B 0.9900 . ?
C55 C56 1.488(6) . ?
C48 H48A 0.9900 . ?
C48 H48B 0.9900 . ?
C56 H56A 0.9900 . ?
C56 H56B 0.9900 . ?
C52 H52A 0.9900 . ?
C52 H52B 0.9900 . ?
C50 H50A 0.9900 . ?
C50 H50B 0.9900 . ?
C50 C49 1.494(10) . ?
C58 H58A 0.9900 . ?
C58 H58B 0.9900 . ?
C58 C57 1.517(5) . ?
C45 H45A 0.9900 . ?
C45 H45B 0.9900 . ?
C49 H49A 0.9900 . ?
C49 H49B 0.9900 . ?
C53 H53A 0.9900 . ?
C53 H53B 0.9900 . ?
C57 H57A 0.9900 . ?
C57 H57B 0.9900 . ?
Li2 O6X 2.015(17) . ?
Li2 O7X 1.946(18) . ?
Li2 O4X 1.935(17) . ?
Li2 O5X 1.940(13) . ?
O6X C56X 1.421(15) . ?
O6X C53X 1.440(16) . ?
C56X H56C 0.9900 . ?
C56X H56D 0.9900 . ?
C56X C55X 1.486(11) . ?
C55X H55C 0.9900 . ?
C55X H55D 0.9900 . ?
C55X C54X 1.514(11) . ?
C54X H54C 0.9900 . ?
C54X H54D 0.9900 . ?
C54X C53X 1.527(15) . ?
C53X H53C 0.9900 . ?
C53X H53D 0.9900 . ?
O7X C57X 1.457(16) . ?
O7X C60X 1.435(17) . ?
C57X H57C 0.9900 . ?
C57X H57D 0.9900 . ?
C57X C58X 1.491(9) . ?
C58X H58C 0.9900 . ?
C58X H58D 0.9900 . ?
C58X C59X 1.543(12) . ?
C59X H59C 0.9900 . ?
C59X H59D 0.9900 . ?
C59X C60X 1.520(13) . ?
C60X H60C 0.9900 . ?
C60X H60D 0.9900 . ?
O4X C48X 1.451(19) . ?
O4X C45X 1.443(19) . ?
C48X H48C 0.9900 . ?
C48X H48D 0.9900 . ?
C48X C47X 1.504(19) . ?
C47X H47C 0.9900 . ?
C47X H47D 0.9900 . ?
C47X C46X 1.44(2) . ?
C46X H46C 0.9900 . ?
C46X H46D 0.9900 . ?
C46X C45X 1.534(18) . ?
C45X H45C 0.9900 . ?
C45X H45D 0.9900 . ?
O3X C41X 1.448(16) . ?
O3X C44X 1.435(16) . ?
C41X H41C 0.9900 . ?
C41X H41D 0.9900 . ?
C41X C42X 1.503(16) . ?
C43X H43C 0.9900 . ?
C43X H43D 0.9900 . ?
C43X C44X 1.515(17) . ?
C43X C42X 1.536(17) . ?
C44X H44C 0.9900 . ?
C44X H44D 0.9900 . ?
C42X H42C 0.9900 . ?
C42X H42D 0.9900 . ?
O5X C52X 1.419(14) . ?
O5X C49X 1.448(14) . ?
C51X H51C 0.9900 . ?
C51X H51D 0.9900 . ?
C51X C52X 1.501(14) . ?
C51X C50X 1.521(14) . ?
C52X H52C 0.9900 . ?
C52X H52D 0.9900 . ?
C50X H50C 0.9900 . ?
C50X H50D 0.9900 . ?
C50X C49X 1.504(13) . ?
C49X H49C 0.9900 . ?
C49X H49D 0.9900 . ?

loop_
_geom_torsion_atom_site_label_1
_geom_torsion_atom_site_label_2
_geom_torsion_atom_site_label_3
_geom_torsion_atom_site_label_4
_geom_torsion
_geom_torsion_site_symmetry_1
_geom_torsion_site_symmetry_2
_geom_torsion_site_symmetry_3
_geom_torsion_site_symmetry_4
_geom_torsion_publ_flag
O1 C33 C34 C35 38.05(16) . . . . ?
O2 C37 C38 C39 -34.08(16) . . . . ?
O3 C41 C42 C43 6.6(8) . . . . ?
C33 O1 C36 C35 0.42(19) . . . . ?
C8 C9 C14 C13 -178.16(13) . . . . ?
C41 O3 C44 C43 31.3(10) . . . . ?
C10 C9 C14 C13 -4.53(19) . . . . ?
C9 C8 C7 C6 -19.8(3) . . . . ?
C9 C10 C11 C12 -0.4(2) . . . . ?
C1 C6 C7 C8 -19.9(2) . . . . ?
C1 C2 C3 C32 176.81(13) . . . . ?
C1 C2 C3 C4 3.53(19) . . . . ?
C5 C6 C7 C8 165.40(15) . . . . ?
C23 C20 C21 C22 -177.45(13) . . . . ?
C12 C13 C14 C9 0.2(2) . . . . ?
C12 C15 C16 C17 14.8(3) . . . . ?
C31 C32 C3 C2 17.7(3) . . . . ?
C31 C32 C3 C4 -169.35(16) . . . . ?
C13 C12 C15 C16 23.9(3) . . . . ?
C13 C12 C11 C10 -4.0(2) . . . . ?
C15 C12 C13 C14 179.49(13) . . . . ?
C15 C12 C11 C10 -179.60(14) . . . . ?
C15 C16 C17 C22 16.9(3) . . . . ?
C15 C16 C17 C18 -167.56(17) . . . . ?
C16 C17 C18 C19 178.32(14) . . . . ?
C22 C17 C18 C19 -5.7(2) . . . . ?
C17 C22 C21 C20 -0.6(2) . . . . ?
C17 C18 C19 C20 0.4(2) . . . . ?
C24 C25 C26 C27 -179.13(13) . . . . ?
C24 C25 C30 C29 178.85(12) . . . . ?
C24 C23 C20 C19 167.57(15) . . . . ?
C24 C23 C20 C21 -20.0(2) . . . . ?
C18 C19 C20 C23 177.88(14) . . . . ?
C18 C19 C20 C21 4.8(2) . . . . ?
C26 C25 C24 C23 172.01(14) . . . . ?
C26 C25 C30 C29 -6.38(18) . . . . ?
C26 C27 C28 C29 -7.17(18) . . . . ?
C26 C27 C28 C31 177.92(13) . . . . ?
C32 C31 C28 C29 15.0(2) . . . . ?
C32 C31 C28 C27 -170.58(15) . . . . ?
C32 C3 C4 C5 -177.18(13) . . . . ?
C28 C29 C30 C25 0.13(19) . . . . ?
C28 C27 C26 C25 1.0(2) . . . . ?
C28 C31 C32 C3 20.9(3) . . . . ?
C28 C31 C32 Li1 98.29(17) . . . . ?
C37 O2 C40 C39 8.72(17) . . . . ?
C30 C25 C24 C23 -13.5(2) . . . . ?
C30 C25 C26 C27 5.85(18) . . . . ?
C30 C29 C28 C27 6.63(18) . . . . ?
C30 C29 C28 C31 -178.66(13) . . . . ?
C6 C1 C2 C3 0.5(2) . . . . ?
C6 C5 C4 C3 -0.4(2) . . . . ?
C7 C8 C9 C10 170.36(15) . . . . ?
C7 C8 C9 C14 -16.3(2) . . . . ?
C34 C35 C36 O1 23.26(19) . . . . ?
C11 C10 C9 C8 178.63(14) . . . . ?
C11 C10 C9 C14 4.6(2) . . . . ?
C11 C12 C13 C14 4.15(19) . . . . ?
C11 C12 C15 C16 -160.98(16) . . . . ?
C19 C20 C21 C22 -4.76(19) . . . . ?
C36 O1 C33 C34 -24.35(17) . . . . ?
C36 C35 C34 C33 -36.73(16) . . . . ?
C20 C23 C24 C25 -19.8(3) . . . . ?
C38 C39 C40 O2 -29.79(17) . . . . ?
C44 O3 C41 C42 -23.9(10) . . . . ?
C44 C43 C42 C41 12.0(7) . . . . ?
C40 O2 C37 C38 16.08(16) . . . . ?
C40 C39 C38 C37 38.65(17) . . . . ?
C2 C1 C6 C5 -4.41(18) . . . . ?
C2 C1 C6 C7 -179.34(13) . . . . ?
C2 C3 C4 C5 -3.56(19) . . . . ?
C42 C43 C44 O3 -26.5(9) . . . . ?
C4 C5 C6 C1 4.40(19) . . . . ?
C4 C5 C6 C7 179.56(13) . . . . ?
C21 C22 C17 C16 -178.51(14) . . . . ?
C21 C22 C17 C18 5.79(19) . . . . ?
Li1 O1 C33 C34 151.16(13) . . . . ?
Li1 O1 C36 C35 -174.74(14) . . . . ?
Li1 O2 C37 C38 -144.20(14) . . . . ?
Li1 O2 C40 C39 168.47(14) . . . . ?
Li1 O3 C41 C42 144.8(5) . . . . ?
Li1 O3 C44 C43 -136.3(8) . . . . ?
Li1 C31 C32 C3 -77.35(18) . . . . ?
Li1 C31 C28 C29 107.77(13) . . . . ?
Li1 C31 C28 C27 -77.79(13) . . . . ?
Li1 C32 C3 C2 -43.95(15) . . . . ?
Li1 C32 C3 C4 129.05(12) . . . . ?
Li1 O3X C41X C42X 161.1(16) . . . . ?
Li1 O3X C44X C43X -145.3(15) . . . . ?
O7 C60 C59 C58 -31.5(7) . . . . ?
C51 C50 C49 O5 36.2(12) . . . . ?
C60 O7 C57 C58 -41.2(7) . . . . ?
C60 C59 C58 C57 6.8(4) . . . . ?
C46 C47 C48 O4 -40.7(3) . . . . ?
C59 C58 C57 O7 20.5(5) . . . . ?
C54 C55 C56 O6 -29.8(5) . . . . ?
C47 C46 C45 O4 -24.9(3) . . . . ?
C55 C54 C53 O6 -26.1(9) . . . . ?
C48 O4 C45 C46 -0.5(3) . . . . ?
C56 O6 C53 C54 8.6(10) . . . . ?
C52 O5 C49 C50 -20.5(14) . . . . ?
C52 C51 C50 C49 -37.5(11) . . . . ?
C50 C51 C52 O5 26.3(12) . . . . ?
C45 O4 C48 C47 26.5(3) . . . . ?
C45 C46 C47 C48 39.6(3) . . . . ?
C49 O5 C52 C51 -4.3(14) . . . . ?
C53 O6 C56 C55 13.2(8) . . . . ?
C53 C54 C55 C56 33.6(6) . . . . ?
C57 O7 C60 C59 45.7(8) . . . . ?
Li2 O7 C60 C59 -130.9(7) . . . . ?
Li2 O7 C57 C58 135.2(7) . . . . ?
Li2 O5 C52 C51 168.9(9) . . . . ?
Li2 O5 C49 C50 166.0(9) . . . . ?
Li2 O4 C48 C47 -152.3(3) . . . . ?
Li2 O4 C45 C46 178.4(2) . . . . ?
Li2 O6 C56 C55 177.5(4) . . . . ?
Li2 O6 C53 C54 -153.7(6) . . . . ?
Li2 O6X C56X C55X 161.8(8) . . . . ?
Li2 O6X C53X C54X -178.6(12) . . . . ?
Li2 O7X C57X C58X 154.8(16) . . . . ?
Li2 O7X C60X C59X -133.9(14) . . . . ?
Li2 O4X C48X C47X -167.9(14) . . . . ?
Li2 O4X C45X C46X 149.9(14) . . . . ?
Li2 O5X C52X C51X 172.1(13) . . . . ?
Li2 O5X C49X C50X 165.5(13) . . . . ?
O6X C56X C55X C54X 25.8(10) . . . . ?
C56X O6X C53X C54X -1.8(18) . . . . ?
C56X C55X C54X C53X -26.3(11) . . . . ?
C55X C54X C53X O6X 18.0(16) . . . . ?
C53X O6X C56X C55X -15.5(16) . . . . ?
O7X C57X C58X C59X -21.3(13) . . . . ?
C57X O7X C60X C59X 28(2) . . . . ?
C57X C58X C59X C60X 37.0(9) . . . . ?
C58X C59X C60X O7X -39.8(17) . . . . ?
C60X O7X C57X C58X -4(2) . . . . ?
O4X C48X C47X C46X 16(2) . . . . ?
C48X O4X C45X C46X -24(2) . . . . ?
C48X C47X C46X C45X -30(2) . . . . ?
C47X C46X C45X O4X 34(2) . . . . ?
C45X O4X C48X C47X 6(2) . . . . ?
O3X C41X C42X C43X 8.0(17) . . . . ?
C41X O3X C44X C43X 49(2) . . . . ?
C44X O3X C41X C42X -34.6(18) . . . . ?
C44X C43X C42X C41X 20.2(17) . . . . ?
C42X C43X C44X O3X -43.1(19) . . . . ?
C51X C50X C49X O5X 31.3(17) . . . . ?
C52X O5X C49X C50X -17(2) . . . . ?
C52X C51X C50X C49X -34.2(16) . . . . ?
C50X C51X C52X O5X 25.5(18) . . . . ?
C49X O5X C52X C51X -5(2) . . . . ?

loop_
_twin_individual_id
_twin_individual_mass_fraction_refined
1 1.1(12)
2 -0.1(12)
